data_4327792
loop_
_publ_author_name
'Norio Nakata'
'Tomoyuki Toda'
'Tsukasa Matsuo'
'Akihiko Ishii'

_publ_section_title
;
 Titanium Complexes Supported by an [OSSO]-Type Bis(phenolato) Ligand
 Based on a trans-Cyclooctanediyl Platform: Synthesis, Structures, and
 1-Hexene Polymerization
;
_journal_name_full 'Inorganic Chemistry'
_journal_page_first 274
_journal_page_last 281
_journal_paper_doi 10.1021/ic2016484
_journal_volume 51
_journal_year 2012
_chemical_formula_moiety 'C46 H78 N2 O2 S2 Ti'
_chemical_formula_sum 'C92 H156 N4 O4 S4 Ti2'
_chemical_formula_weight 1606.24
_chemical_name_common {C8H14[OSSO]Ti(NEt2)2}2
_chemical_name_systematic
; 
 {C8H14[OSSO]Ti(NEt2)2}2
;
_space_group_IT_number 2
_symmetry_cell_setting triclinic
_symmetry_Int_Tables_number 2
_symmetry_space_group_name_Hall '-P 1'
_symmetry_space_group_name_H-M 'P -1'
_atom_sites_solution_hydrogens geom
_atom_sites_solution_primary direct
_atom_sites_solution_secondary difmap
_audit_creation_method SHELXL-97
_cell_angle_alpha 108.357(4)
_cell_angle_beta 102.910(9)
_cell_angle_gamma 93.858(5)
_cell_formula_units_Z 1
_cell_length_a 9.670(4)
_cell_length_b 14.572(7)
_cell_length_c 17.708(9)
_cell_measurement_temperature 100(2)
_cell_volume 2282.7(19)
_computing_cell_refinement CrystalClear
_computing_data_collection CrystalClear
_computing_data_reduction CrystalClear
_computing_molecular_graphics 'ORTEP-3 for Windows'
_computing_publication_material SHELXL-97
_computing_structure_refinement SHELXL-97
_computing_structure_solution SIR-2004
_diffrn_ambient_temperature 100(2)
_diffrn_measured_fraction_theta_full 0.978
_diffrn_measured_fraction_theta_max 0.978
_diffrn_measurement_device_type 'Rigaku AFC-8 with Saturn70 CCD'
_diffrn_measurement_method \w-scan
_diffrn_radiation_monochromator confocal
_diffrn_radiation_source 'fine-focus rotating anode'
_diffrn_radiation_type MoK\a
_diffrn_radiation_wavelength 0.71075
_diffrn_reflns_av_R_equivalents 0.0000
_diffrn_reflns_av_sigmaI/netI 0.1763
_diffrn_reflns_limit_h_max 11
_diffrn_reflns_limit_h_min 0
_diffrn_reflns_limit_k_max 17
_diffrn_reflns_limit_k_min -17
_diffrn_reflns_limit_l_max 20
_diffrn_reflns_limit_l_min -21
_diffrn_reflns_number 8307
_diffrn_reflns_theta_full 25.50
_diffrn_reflns_theta_max 25.50
_diffrn_reflns_theta_min 3.18
_exptl_absorpt_coefficient_mu 0.316
_exptl_absorpt_correction_T_max 0.9813
_exptl_absorpt_correction_T_min 0.9309
_exptl_absorpt_correction_type numerical
_exptl_absorpt_process_details numabs
_exptl_crystal_colour yellow
_exptl_crystal_density_diffrn 1.168
_exptl_crystal_description prism
_exptl_crystal_F_000 876
_exptl_crystal_size_max 0.23
_exptl_crystal_size_mid 0.08
_exptl_crystal_size_min 0.06
_refine_diff_density_max 0.509
_refine_diff_density_min -0.450
_refine_diff_density_rms 0.085
_refine_ls_extinction_method none
_refine_ls_goodness_of_fit_ref 1.067
_refine_ls_hydrogen_treatment constr
_refine_ls_matrix_type full
_refine_ls_number_parameters 504
_refine_ls_number_reflns 8307
_refine_ls_number_restraints 0
_refine_ls_restrained_S_all 1.067
_refine_ls_R_factor_all 0.1605
_refine_ls_R_factor_gt 0.0728
_refine_ls_shift/su_max 0.000
_refine_ls_shift/su_mean 0.000
_refine_ls_structure_factor_coef Fsqd
_refine_ls_weighting_details 'calc w=1/[\s^2^(Fo^2^)+(0.0203P)^2^+0.0045P] where P=(Fo^2^+2Fc^2^)/3'
_refine_ls_weighting_scheme calc
_refine_ls_wR_factor_gt 0.1126
_refine_ls_wR_factor_ref 0.1378
_reflns_number_gt 3732
_reflns_number_total 8307
_reflns_threshold_expression >2sigma(I)
_cod_data_source_file ic2016484_si_005.cif
_cod_data_source_block complex11
_cod_original_cell_volume 2282.7(18)
_cod_database_code 4327792

loop_
_symmetry_equiv_pos_as_xyz
'x, y, z'
'-x, -y, -z'

loop_
_atom_site_label
_atom_site_type_symbol
_atom_site_fract_x
_atom_site_fract_y
_atom_site_fract_z
_atom_site_U_iso_or_equiv
_atom_site_adp_type
_atom_site_occupancy
_atom_site_symmetry_multiplicity
_atom_site_calc_flag
_atom_site_refinement_flags
_atom_site_disorder_assembly
_atom_site_disorder_group
S1 S -0.19041(19) 0.51217(12) 0.45326(11) 0.0221(6) Uani 0.724(3) 1 d P A 1
C1 C -0.2919(7) 0.4454(4) 0.4956(3) 0.0369(15) Uani 1 1 d . . .
H1 H -0.3790 0.4787 0.4961 0.044 Uiso 0.724(3) 1 calc PR A 1
H2 H -0.1956 0.4373 0.4847 0.044 Uiso 0.276(3) 1 calc PR A 2
S2 S 0.23137(17) 0.41386(10) 0.34882(9) 0.0360(4) Uani 1 1 d . . .
C2 C 0.2340(7) 0.5403(3) 0.4161(3) 0.0374(15) Uani 1 1 d . . .
H3 H 0.1295 0.5414 0.4127 0.045 Uiso 1 1 calc R . .
C3 C 0.2636(9) 0.6133(4) 0.3784(4) 0.072(3) Uani 1 1 d . . .
H4 H 0.3694 0.6304 0.3941 0.086 Uiso 1 1 calc R . .
H5 H 0.2358 0.5778 0.3183 0.086 Uiso 1 1 calc R . .
C4 C 0.2090(7) 0.7050(4) 0.3890(4) 0.0456(18) Uani 1 1 d . . .
H6 H 0.1099 0.6873 0.3532 0.055 Uiso 1 1 calc R . .
H7 H 0.2643 0.7399 0.3629 0.055 Uiso 1 1 calc R . .
C5 C 0.1993(7) 0.7797(4) 0.4639(4) 0.0478(18) Uani 1 1 d . . .
H8 H 0.1388 0.8261 0.4478 0.057 Uiso 1 1 calc R . .
H9 H 0.2966 0.8165 0.4928 0.057 Uiso 1 1 calc R . .
C6 C 0.1396(6) 0.7467(4) 0.5254(3) 0.0343(15) Uani 1 1 d . . .
H10 H 0.0714 0.6855 0.4949 0.041 Uiso 1 1 calc R . .
H11 H 0.0851 0.7969 0.5519 0.041 Uiso 1 1 calc R . .
C7 C 0.2527(6) 0.7289(4) 0.5928(3) 0.0320(14) Uani 1 1 d . . .
H12 H 0.2026 0.7032 0.6267 0.038 Uiso 1 1 calc R . .
H13 H 0.3103 0.7926 0.6291 0.038 Uiso 1 1 calc R . .
C8 C 0.3557(6) 0.6583(3) 0.5634(3) 0.0279(13) Uani 1 1 d . . .
H14 H 0.4147 0.6889 0.5362 0.033 Uiso 1 1 calc R . .
H15 H 0.4216 0.6527 0.6128 0.033 Uiso 1 1 calc R . .
C9 C -0.2918(8) 0.4977(4) 0.3552(3) 0.0492(19) Uani 1 1 d . . .
H16 H -0.2809 0.4340 0.3171 0.059 Uiso 0.724(3) 1 calc PR A 1
H17 H -0.3941 0.4954 0.3558 0.059 Uiso 0.724(3) 1 calc PR A 1
H18 H -0.2184 0.4535 0.3524 0.059 Uiso 0.276(3) 1 calc PR A 2
H19 H -0.3853 0.4587 0.3206 0.059 Uiso 0.276(3) 1 calc PR A 2
C10 C -0.2538(6) 0.5767(3) 0.3218(3) 0.0276(13) Uani 1 1 d . A .
C11 C -0.2759(5) 0.6721(3) 0.3602(3) 0.0260(13) Uani 1 1 d . . .
H20 H -0.3085 0.6858 0.4088 0.031 Uiso 1 1 calc R A .
C12 C -0.2527(5) 0.7477(3) 0.3309(3) 0.0216(12) Uani 1 1 d . A .
C13 C -0.2026(5) 0.7250(3) 0.2602(3) 0.0203(12) Uani 1 1 d . . .
H21 H -0.1858 0.7758 0.2389 0.024 Uiso 1 1 calc R A .
C14 C -0.1759(5) 0.6318(3) 0.2190(3) 0.0173(11) Uani 1 1 d . A .
C15 C -0.2056(5) 0.5564(3) 0.2500(3) 0.0204(11) Uani 1 1 d . . .
C16 C -0.2810(6) 0.8519(3) 0.3752(3) 0.0258(13) Uani 1 1 d . . .
C17 C -0.1635(7) 0.8974(4) 0.4546(4) 0.058(2) Uani 1 1 d . A .
H22 H -0.1829 0.9620 0.4850 0.088 Uiso 1 1 calc R . .
H23 H -0.0707 0.9043 0.4416 0.088 Uiso 1 1 calc R . .
H24 H -0.1608 0.8553 0.4883 0.088 Uiso 1 1 calc R . .
C18 C -0.4254(6) 0.8488(4) 0.3915(4) 0.053(2) Uani 1 1 d . A .
H25 H -0.4990 0.8198 0.3392 0.079 Uiso 1 1 calc R . .
H26 H -0.4413 0.9154 0.4193 0.079 Uiso 1 1 calc R . .
H27 H -0.4310 0.8093 0.4266 0.079 Uiso 1 1 calc R . .
C19 C -0.2749(8) 0.9190(4) 0.3244(4) 0.060(2) Uani 1 1 d . A .
H28 H -0.3520 0.8940 0.2733 0.090 Uiso 1 1 calc R . .
H29 H -0.1820 0.9209 0.3110 0.090 Uiso 1 1 calc R . .
H30 H -0.2867 0.9851 0.3562 0.090 Uiso 1 1 calc R . .
C20 C -0.1189(5) 0.6146(3) 0.1412(3) 0.0216(12) Uani 1 1 d . . .
C21 C 0.0274(5) 0.5773(4) 0.1550(3) 0.0327(14) Uani 1 1 d . A .
H31 H 0.0185 0.5202 0.1724 0.049 Uiso 1 1 calc R . .
H32 H 0.0993 0.6291 0.1977 0.049 Uiso 1 1 calc R . .
H33 H 0.0572 0.5589 0.1035 0.049 Uiso 1 1 calc R . .
C22 C -0.2254(5) 0.5420(3) 0.0660(3) 0.0244(12) Uani 1 1 d . A .
H34 H -0.2393 0.4790 0.0744 0.037 Uiso 1 1 calc R . .
H35 H -0.1882 0.5334 0.0174 0.037 Uiso 1 1 calc R . .
H36 H -0.3173 0.5668 0.0576 0.037 Uiso 1 1 calc R . .
C23 C -0.0958(6) 0.7089(3) 0.1214(3) 0.0290(13) Uani 1 1 d . A .
H37 H -0.0556 0.6956 0.0736 0.044 Uiso 1 1 calc R . .
H38 H -0.0293 0.7588 0.1689 0.044 Uiso 1 1 calc R . .
H39 H -0.1879 0.7325 0.1091 0.044 Uiso 1 1 calc R . .
O1 O -0.1864(4) 0.4622(2) 0.21009(19) 0.0231(8) Uani 1 1 d . A .
Ti1 Ti -0.27382(10) 0.33306(6) 0.15757(6) 0.0221(2) Uani 1 1 d . . .
C24 C 0.0547(5) 0.3543(3) 0.3368(3) 0.0260(13) Uani 1 1 d . . .
H40 H 0.0376 0.3651 0.3919 0.031 Uiso 1 1 calc R . .
H41 H -0.0176 0.3838 0.3065 0.031 Uiso 1 1 calc R . .
C25 C 0.0362(5) 0.2457(3) 0.2909(3) 0.0202(12) Uani 1 1 d . A .
C26 C 0.1458(5) 0.1919(3) 0.3137(3) 0.0219(12) Uani 1 1 d . . .
H42 H 0.2288 0.2250 0.3568 0.026 Uiso 1 1 calc R . .
C27 C 0.1336(5) 0.0920(3) 0.2742(3) 0.0182(11) Uani 1 1 d . . .
C28 C 0.0076(5) 0.0460(3) 0.2149(3) 0.0215(12) Uani 1 1 d . . .
H43 H -0.0036 -0.0231 0.1898 0.026 Uiso 1 1 calc R . .
C29 C -0.1033(5) 0.0938(3) 0.1895(3) 0.0211(12) Uani 1 1 d . A .
C30 C -0.0868(5) 0.1966(3) 0.2287(3) 0.0191(11) Uani 1 1 d . . .
C31 C 0.2508(5) 0.0303(3) 0.2953(3) 0.0242(12) Uani 1 1 d . . .
C32 C 0.3843(6) 0.0956(4) 0.3598(4) 0.0500(18) Uani 1 1 d . . .
H44 H 0.4226 0.1435 0.3385 0.075 Uiso 1 1 calc R . .
H45 H 0.4574 0.0550 0.3714 0.075 Uiso 1 1 calc R . .
H46 H 0.3579 0.1299 0.4106 0.075 Uiso 1 1 calc R . .
C33 C 0.1913(6) -0.0427(4) 0.3305(3) 0.0348(14) Uani 1 1 d . . .
H47 H 0.1578 -0.0073 0.3784 0.052 Uiso 1 1 calc R . .
H48 H 0.2670 -0.0792 0.3473 0.052 Uiso 1 1 calc R . .
H49 H 0.1110 -0.0883 0.2884 0.052 Uiso 1 1 calc R . .
C34 C 0.2936(6) -0.0260(4) 0.2174(3) 0.0376(15) Uani 1 1 d . . .
H50 H 0.2088 -0.0677 0.1762 0.056 Uiso 1 1 calc R . .
H51 H 0.3655 -0.0667 0.2307 0.056 Uiso 1 1 calc R . .
H52 H 0.3341 0.0204 0.1953 0.056 Uiso 1 1 calc R . .
C35 C -0.2373(6) 0.0349(4) 0.1231(3) 0.0314(14) Uani 1 1 d . . .
C36 C -0.2378(6) -0.0768(3) 0.0993(3) 0.0372(15) Uani 1 1 d . A .
H53 H -0.2232 -0.0950 0.1489 0.056 Uiso 1 1 calc R . .
H54 H -0.1603 -0.0951 0.0726 0.056 Uiso 1 1 calc R . .
H55 H -0.3301 -0.1110 0.0611 0.056 Uiso 1 1 calc R . .
C37 C -0.2463(7) 0.0591(4) 0.0432(3) 0.0529(19) Uani 1 1 d . A .
H56 H -0.3325 0.0209 0.0010 0.079 Uiso 1 1 calc R . .
H57 H -0.1611 0.0428 0.0234 0.079 Uiso 1 1 calc R . .
H58 H -0.2509 0.1290 0.0546 0.079 Uiso 1 1 calc R . .
C38 C -0.3716(6) 0.0546(4) 0.1527(4) 0.058(2) Uani 1 1 d . A .
H59 H -0.3830 0.1234 0.1626 0.087 Uiso 1 1 calc R . .
H60 H -0.3631 0.0403 0.2039 0.087 Uiso 1 1 calc R . .
H61 H -0.4553 0.0127 0.1106 0.087 Uiso 1 1 calc R . .
O2 O -0.1912(3) 0.2505(2) 0.20719(19) 0.0231(8) Uani 1 1 d . A .
N1 N -0.4663(4) 0.3267(3) 0.1592(2) 0.0244(10) Uani 1 1 d . A .
C39 C -0.5449(5) 0.3889(4) 0.1171(3) 0.0275(13) Uani 1 1 d . . .
H62 H -0.6254 0.3467 0.0714 0.033 Uiso 1 1 calc R A .
H63 H -0.4792 0.4187 0.0929 0.033 Uiso 1 1 calc R . .
C40 C -0.6048(6) 0.4708(4) 0.1738(3) 0.0340(14) Uani 1 1 d . A .
H64 H -0.6784 0.4419 0.1931 0.051 Uiso 1 1 calc R . .
H65 H -0.6471 0.5120 0.1432 0.051 Uiso 1 1 calc R . .
H66 H -0.5269 0.5106 0.2212 0.051 Uiso 1 1 calc R . .
C41 C -0.5480(6) 0.2781(3) 0.1997(3) 0.0287(13) Uani 1 1 d . . .
H67 H -0.5862 0.3281 0.2388 0.034 Uiso 1 1 calc R A .
H68 H -0.4821 0.2469 0.2320 0.034 Uiso 1 1 calc R . .
C42 C -0.6716(6) 0.2012(4) 0.1413(4) 0.0403(15) Uani 1 1 d . A .
H69 H -0.7361 0.2306 0.1076 0.061 Uiso 1 1 calc R . .
H70 H -0.7244 0.1750 0.1731 0.061 Uiso 1 1 calc R . .
H71 H -0.6344 0.1481 0.1055 0.061 Uiso 1 1 calc R . .
N2 N -0.2727(4) 0.2914(3) 0.0442(2) 0.0215(10) Uani 1 1 d . A .
C43 C -0.3947(6) 0.2496(3) -0.0272(3) 0.0275(13) Uani 1 1 d . . .
H72 H -0.4824 0.2450 -0.0077 0.033 Uiso 1 1 calc R A .
H73 H -0.3820 0.1822 -0.0574 0.033 Uiso 1 1 calc R . .
C44 C -0.4187(6) 0.3065(4) -0.0879(3) 0.0362(14) Uani 1 1 d . A .
H74 H -0.4252 0.3746 -0.0582 0.054 Uiso 1 1 calc R . .
H75 H -0.5079 0.2767 -0.1308 0.054 Uiso 1 1 calc R . .
H76 H -0.3380 0.3044 -0.1132 0.054 Uiso 1 1 calc R . .
C45 C -0.1376(5) 0.2949(3) 0.0199(3) 0.0264(13) Uani 1 1 d . . .
H77 H -0.1276 0.3512 0.0006 0.032 Uiso 1 1 calc R A .
H78 H -0.1418 0.2347 -0.0269 0.032 Uiso 1 1 calc R . .
C46 C -0.0082(6) 0.3038(4) 0.0877(3) 0.0334(14) Uani 1 1 d . A .
H79 H -0.0146 0.3538 0.1384 0.050 Uiso 1 1 calc R . .
H80 H 0.0782 0.3225 0.0726 0.050 Uiso 1 1 calc R . .
H81 H -0.0034 0.2409 0.0966 0.050 Uiso 1 1 calc R . .
S3 S -0.3024(5) 0.5484(3) 0.4600(3) 0.0196(15) Uani 0.276(3) 1 d P A 2

loop_
_atom_site_aniso_label
_atom_site_aniso_U_11
_atom_site_aniso_U_22
_atom_site_aniso_U_33
_atom_site_aniso_U_23
_atom_site_aniso_U_13
_atom_site_aniso_U_12
S1 0.0225(12) 0.0246(10) 0.0197(10) 0.0102(8) 0.0038(8) 0.0001(8)
C1 0.070(5) 0.023(3) 0.024(3) 0.014(3) 0.016(3) 0.015(3)
S2 0.0511(11) 0.0263(8) 0.0280(9) 0.0009(7) 0.0204(8) -0.0058(7)
C2 0.066(5) 0.021(3) 0.020(3) 0.006(3) 0.008(3) -0.010(3)
C3 0.168(8) 0.048(4) 0.026(4) 0.024(3) 0.049(5) 0.061(5)
C4 0.084(5) 0.018(3) 0.039(4) 0.008(3) 0.029(4) 0.001(3)
C5 0.076(5) 0.038(4) 0.055(4) 0.034(3) 0.033(4) 0.033(3)
C6 0.038(4) 0.031(3) 0.045(4) 0.017(3) 0.022(3) 0.019(3)
C7 0.036(4) 0.026(3) 0.032(3) 0.002(3) 0.015(3) 0.002(3)
C8 0.038(4) 0.027(3) 0.020(3) 0.013(2) 0.005(3) 0.009(3)
C9 0.111(6) 0.026(3) 0.026(3) 0.015(3) 0.033(4) 0.025(4)
C10 0.043(4) 0.027(3) 0.023(3) 0.014(2) 0.017(3) 0.016(3)
C11 0.034(3) 0.026(3) 0.018(3) 0.003(2) 0.011(3) 0.014(3)
C12 0.026(3) 0.017(3) 0.022(3) 0.004(2) 0.006(2) 0.009(2)
C13 0.020(3) 0.022(3) 0.020(3) 0.009(2) 0.006(2) 0.005(2)
C14 0.025(3) 0.019(3) 0.010(3) 0.007(2) 0.004(2) 0.006(2)
C15 0.020(3) 0.020(3) 0.019(3) 0.005(2) 0.001(2) 0.010(2)
C16 0.032(3) 0.021(3) 0.026(3) 0.005(2) 0.010(3) 0.013(2)
C17 0.065(5) 0.034(4) 0.048(4) -0.010(3) -0.010(4) 0.021(3)
C18 0.055(5) 0.029(3) 0.085(5) 0.016(3) 0.040(4) 0.020(3)
C19 0.102(6) 0.030(3) 0.072(5) 0.020(3) 0.057(5) 0.036(4)
C20 0.025(3) 0.024(3) 0.019(3) 0.012(2) 0.005(2) 0.006(2)
C21 0.034(3) 0.040(3) 0.030(3) 0.012(3) 0.015(3) 0.021(3)
C22 0.032(3) 0.025(3) 0.016(3) 0.007(2) 0.005(3) 0.008(2)
C23 0.036(4) 0.028(3) 0.027(3) 0.009(3) 0.017(3) 0.007(3)
O1 0.036(2) 0.0143(17) 0.022(2) 0.0069(15) 0.0103(18) 0.0109(16)
Ti1 0.0279(6) 0.0208(5) 0.0223(6) 0.0102(4) 0.0092(5) 0.0117(4)
C24 0.028(3) 0.018(3) 0.025(3) -0.003(2) 0.005(3) 0.007(2)
C25 0.026(3) 0.018(3) 0.018(3) 0.005(2) 0.008(2) 0.006(2)
C26 0.018(3) 0.025(3) 0.019(3) 0.005(2) -0.001(2) 0.005(2)
C27 0.014(3) 0.020(3) 0.017(3) 0.002(2) 0.001(2) 0.007(2)
C28 0.025(3) 0.015(3) 0.024(3) 0.005(2) 0.005(3) 0.007(2)
C29 0.024(3) 0.018(3) 0.014(3) 0.002(2) -0.004(2) 0.003(2)
C30 0.024(3) 0.020(3) 0.019(3) 0.012(2) 0.007(2) 0.012(2)
C31 0.017(3) 0.027(3) 0.026(3) 0.007(2) 0.001(3) 0.007(2)
C32 0.032(4) 0.033(3) 0.073(5) 0.014(3) -0.010(3) 0.013(3)
C33 0.037(4) 0.035(3) 0.040(4) 0.023(3) 0.006(3) 0.016(3)
C34 0.041(4) 0.038(3) 0.042(4) 0.015(3) 0.018(3) 0.024(3)
C35 0.033(4) 0.020(3) 0.037(4) 0.009(3) 0.002(3) 0.007(2)
C36 0.039(4) 0.024(3) 0.040(4) 0.006(3) -0.001(3) 0.007(3)
C37 0.075(5) 0.025(3) 0.034(4) 0.006(3) -0.029(3) 0.002(3)
C38 0.033(4) 0.024(3) 0.101(6) 0.009(4) 0.002(4) 0.010(3)
O2 0.031(2) 0.0179(18) 0.021(2) 0.0100(16) 0.0017(17) 0.0097(16)
N1 0.031(3) 0.030(2) 0.021(2) 0.016(2) 0.013(2) 0.010(2)
C39 0.025(3) 0.038(3) 0.031(3) 0.023(3) 0.013(3) 0.013(3)
C40 0.030(3) 0.038(3) 0.047(4) 0.025(3) 0.017(3) 0.017(3)
C41 0.040(4) 0.025(3) 0.033(3) 0.016(3) 0.020(3) 0.013(3)
C42 0.036(4) 0.040(3) 0.049(4) 0.023(3) 0.006(3) 0.007(3)
N2 0.019(2) 0.023(2) 0.024(2) 0.008(2) 0.006(2) 0.0069(19)
C43 0.029(3) 0.024(3) 0.023(3) 0.003(2) 0.004(3) -0.001(2)
C44 0.042(4) 0.039(3) 0.022(3) 0.011(3) 0.001(3) -0.002(3)
C45 0.028(3) 0.020(3) 0.034(3) 0.008(3) 0.013(3) 0.007(2)
C46 0.037(4) 0.033(3) 0.036(4) 0.012(3) 0.019(3) 0.011(3)
S3 0.026(3) 0.022(3) 0.018(3) 0.012(2) 0.009(2) 0.014(2)

loop_
_atom_type_symbol
_atom_type_description
_atom_type_scat_dispersion_real
_atom_type_scat_dispersion_imag
_atom_type_scat_source
C C 0.0033 0.0016 'International Tables Vol C Tables 4.2.6.8 and 6.1.1.4'
H H 0.0000 0.0000 'International Tables Vol C Tables 4.2.6.8 and 6.1.1.4'
N N 0.0061 0.0033 'International Tables Vol C Tables 4.2.6.8 and 6.1.1.4'
O O 0.0106 0.0060 'International Tables Vol C Tables 4.2.6.8 and 6.1.1.4'
Ti Ti 0.2776 0.4457 'International Tables Vol C Tables 4.2.6.8 and 6.1.1.4'
S S 0.1246 0.1234 'International Tables Vol C Tables 4.2.6.8 and 6.1.1.4'

loop_
_geom_angle_atom_site_label_1
_geom_angle_atom_site_label_2
_geom_angle_atom_site_label_3
_geom_angle
_geom_angle_site_symmetry_1
_geom_angle_site_symmetry_3
C9 S1 C1 107.3(3) . .
C2 C1 C8 118.1(4) 2_566 2_566
C2 C1 S1 116.0(4) 2_566 .
C8 C1 S1 113.1(4) 2_566 .
C2 C1 S3 120.9(4) 2_566 .
C8 C1 S3 120.8(4) 2_566 .
S1 C1 S3 40.97(18) . .
C24 S2 C2 103.5(2) . .
C3 C2 C1 123.6(5) . 2_566
C3 C2 S2 112.8(4) . .
C1 C2 S2 112.5(4) 2_566 .
C4 C3 C2 127.4(5) . .
C3 C4 C5 129.7(5) . .
C4 C5 C6 117.8(5) . .
C5 C6 C7 114.8(5) . .
C6 C7 C8 116.1(4) . .
C1 C8 C7 118.4(4) 2_566 .
C10 C9 S1 115.1(5) . .
C10 C9 S3 111.6(4) . .
S1 C9 S3 41.42(19) . .
C11 C10 C15 118.4(5) . .
C11 C10 C9 119.2(4) . .
C15 C10 C9 122.2(4) . .
C12 C11 C10 123.2(4) . .
C11 C12 C13 116.7(4) . .
C11 C12 C16 121.1(4) . .
C13 C12 C16 122.2(4) . .
C12 C13 C14 123.6(4) . .
C13 C14 C15 117.5(4) . .
C13 C14 C20 119.5(4) . .
C15 C14 C20 123.0(4) . .
O1 C15 C10 119.3(4) . .
O1 C15 C14 120.1(4) . .
C10 C15 C14 120.6(4) . .
C18 C16 C17 111.3(5) . .
C18 C16 C19 107.4(5) . .
C17 C16 C19 106.6(5) . .
C18 C16 C12 110.8(4) . .
C17 C16 C12 108.4(4) . .
C19 C16 C12 112.3(4) . .
C22 C20 C23 106.4(4) . .
C22 C20 C21 110.3(4) . .
C23 C20 C21 107.3(4) . .
C22 C20 C14 110.9(4) . .
C23 C20 C14 112.0(4) . .
C21 C20 C14 109.9(4) . .
C15 O1 Ti1 145.6(3) . .
O2 Ti1 O1 112.59(15) . .
O2 Ti1 N1 108.80(16) . .
O1 Ti1 N1 108.32(15) . .
O2 Ti1 N2 110.61(15) . .
O1 Ti1 N2 110.17(16) . .
N1 Ti1 N2 106.10(18) . .
C25 C24 S2 111.8(3) . .
C30 C25 C26 119.3(4) . .
C30 C25 C24 121.9(4) . .
C26 C25 C24 118.8(5) . .
C27 C26 C25 121.2(5) . .
C28 C27 C26 117.4(4) . .
C28 C27 C31 119.3(4) . .
C26 C27 C31 123.3(5) . .
C27 C28 C29 124.4(4) . .
C28 C29 C30 117.4(5) . .
C28 C29 C35 119.5(4) . .
C30 C29 C35 123.1(4) . .
O2 C30 C25 118.2(4) . .
O2 C30 C29 121.5(4) . .
C25 C30 C29 120.3(4) . .
C34 C31 C33 109.1(4) . .
C34 C31 C32 109.3(4) . .
C33 C31 C32 108.6(5) . .
C34 C31 C27 109.7(4) . .
C33 C31 C27 109.1(4) . .
C32 C31 C27 111.1(4) . .
C38 C35 C29 110.9(4) . .
C38 C35 C36 105.8(4) . .
C29 C35 C36 112.8(4) . .
C38 C35 C37 110.6(5) . .
C29 C35 C37 110.2(5) . .
C36 C35 C37 106.3(4) . .
C30 O2 Ti1 156.1(3) . .
C41 N1 C39 115.7(4) . .
C41 N1 Ti1 131.2(3) . .
C39 N1 Ti1 112.9(3) . .
N1 C39 C40 114.2(4) . .
N1 C41 C42 114.4(4) . .
C43 N2 C45 111.4(4) . .
C43 N2 Ti1 127.6(3) . .
C45 N2 Ti1 120.9(3) . .
N2 C43 C44 115.3(4) . .
N2 C45 C46 113.6(4) . .
C9 S3 C1 103.2(3) . .

loop_
_geom_bond_atom_site_label_1
_geom_bond_atom_site_label_2
_geom_bond_distance
_geom_bond_site_symmetry_2
S1 C9 1.732(6) .
S1 C1 1.769(6) .
C1 C2 1.481(7) 2_566
C1 C8 1.532(7) 2_566
C1 S3 1.801(6) .
S2 C24 1.800(5) .
S2 C2 1.847(5) .
C2 C3 1.467(7) .
C2 C1 1.481(7) 2_566
C3 C4 1.442(7) .
C4 C5 1.454(7) .
C5 C6 1.524(7) .
C6 C7 1.529(7) .
C7 C8 1.534(6) .
C8 C1 1.532(7) 2_566
C9 C10 1.509(7) .
C9 S3 1.798(6) .
C10 C11 1.397(6) .
C10 C15 1.403(6) .
C11 C12 1.382(6) .
C12 C13 1.394(6) .
C12 C16 1.550(6) .
C13 C14 1.397(6) .
C14 C15 1.415(6) .
C14 C20 1.549(6) .
C15 O1 1.379(5) .
C16 C18 1.488(7) .
C16 C17 1.519(7) .
C16 C19 1.529(7) .
C20 C22 1.519(7) .
C20 C23 1.536(6) .
C20 C21 1.546(6) .
O1 Ti1 1.858(3) .
Ti1 O2 1.827(3) .
Ti1 N1 1.864(4) .
Ti1 N2 1.909(4) .
C24 C25 1.511(6) .
C25 C30 1.394(7) .
C25 C26 1.421(6) .
C26 C27 1.387(6) .
C27 C28 1.382(6) .
C27 C31 1.546(6) .
C28 C29 1.386(6) .
C29 C30 1.419(6) .
C29 C35 1.527(7) .
C30 O2 1.380(5) .
C31 C34 1.529(6) .
C31 C33 1.532(7) .
C31 C32 1.538(7) .
C35 C38 1.518(7) .
C35 C36 1.546(6) .
C35 C37 1.548(7) .
N1 C41 1.461(6) .
N1 C39 1.490(6) .
C39 C40 1.537(6) .
C41 C42 1.513(7) .
N2 C43 1.454(6) .
N2 C45 1.466(6) .
C43 C44 1.540(7) .
C45 C46 1.495(7) .

loop_
_geom_torsion_atom_site_label_1
_geom_torsion_atom_site_label_2
_geom_torsion_atom_site_label_3
_geom_torsion_atom_site_label_4
_geom_torsion
_geom_torsion_site_symmetry_1
_geom_torsion_site_symmetry_4
C9 S1 C1 C2 -171.3(4) . 2_566
C9 S1 C1 C8 47.6(5) . 2_566
C9 S1 C1 S3 -63.4(3) . .
C24 S2 C2 C3 -121.8(5) . .
C24 S2 C2 C1 92.6(5) . 2_566
C1 C2 C3 C4 -71.7(10) 2_566 .
S2 C2 C3 C4 147.0(6) . .
C2 C3 C4 C5 45.8(12) . .
C3 C4 C5 C6 -46.4(10) . .
C4 C5 C6 C7 92.6(7) . .
C5 C6 C7 C8 -53.9(6) . .
C6 C7 C8 C1 -56.7(6) . 2_566
C1 S1 C9 C10 157.4(4) . .
C1 S1 C9 S3 62.6(3) . .
S1 C9 C10 C11 -65.2(6) . .
S3 C9 C10 C11 -20.0(7) . .
S1 C9 C10 C15 119.2(5) . .
S3 C9 C10 C15 164.3(5) . .
C15 C10 C11 C12 0.0(8) . .
C9 C10 C11 C12 -175.8(5) . .
C10 C11 C12 C13 -1.0(8) . .
C10 C11 C12 C16 179.1(5) . .
C11 C12 C13 C14 0.0(8) . .
C16 C12 C13 C14 179.9(5) . .
C12 C13 C14 C15 1.9(8) . .
C12 C13 C14 C20 -179.4(5) . .
C11 C10 C15 O1 -178.5(5) . .
C9 C10 C15 O1 -2.8(8) . .
C11 C10 C15 C14 2.1(8) . .
C9 C10 C15 C14 177.7(5) . .
C13 C14 C15 O1 177.6(4) . .
C20 C14 C15 O1 -1.0(7) . .
C13 C14 C15 C10 -2.9(7) . .
C20 C14 C15 C10 178.4(5) . .
C11 C12 C16 C18 -49.5(7) . .
C13 C12 C16 C18 130.7(5) . .
C11 C12 C16 C17 72.9(6) . .
C13 C12 C16 C17 -106.9(6) . .
C11 C12 C16 C19 -169.6(5) . .
C13 C12 C16 C19 10.6(7) . .
C13 C14 C20 C22 -117.3(5) . .
C15 C14 C20 C22 61.3(6) . .
C13 C14 C20 C23 1.4(6) . .
C15 C14 C20 C23 -180.0(5) . .
C13 C14 C20 C21 120.6(5) . .
C15 C14 C20 C21 -60.8(6) . .
C10 C15 O1 Ti1 59.6(8) . .
C14 C15 O1 Ti1 -121.0(5) . .
C15 O1 Ti1 O2 -120.7(5) . .
C15 O1 Ti1 N1 -0.3(6) . .
C15 O1 Ti1 N2 115.3(5) . .
C2 S2 C24 C25 -173.5(4) . .
S2 C24 C25 C30 -135.7(4) . .
S2 C24 C25 C26 46.2(6) . .
C30 C25 C26 C27 1.1(7) . .
C24 C25 C26 C27 179.3(4) . .
C25 C26 C27 C28 -3.4(7) . .
C25 C26 C27 C31 178.8(4) . .
C26 C27 C28 C29 3.5(7) . .
C31 C27 C28 C29 -178.5(4) . .
C27 C28 C29 C30 -1.4(7) . .
C27 C28 C29 C35 179.7(5) . .
C26 C25 C30 O2 -179.5(4) . .
C24 C25 C30 O2 2.3(7) . .
C26 C25 C30 C29 1.2(7) . .
C24 C25 C30 C29 -177.0(4) . .
C28 C29 C30 O2 179.6(4) . .
C35 C29 C30 O2 -1.5(7) . .
C28 C29 C30 C25 -1.1(7) . .
C35 C29 C30 C25 177.8(5) . .
C28 C27 C31 C34 56.7(6) . .
C26 C27 C31 C34 -125.5(5) . .
C28 C27 C31 C33 -62.7(6) . .
C26 C27 C31 C33 115.1(5) . .
C28 C27 C31 C32 177.6(5) . .
C26 C27 C31 C32 -4.5(7) . .
C28 C29 C35 C38 125.4(5) . .
C30 C29 C35 C38 -53.4(7) . .
C28 C29 C35 C36 6.9(7) . .
C30 C29 C35 C36 -171.9(4) . .
C28 C29 C35 C37 -111.8(5) . .
C30 C29 C35 C37 69.4(6) . .
C25 C30 O2 Ti1 77.6(8) . .
C29 C30 O2 Ti1 -103.1(8) . .
O1 Ti1 O2 C30 -73.7(8) . .
N1 Ti1 O2 C30 166.2(7) . .
N2 Ti1 O2 C30 50.1(8) . .
O2 Ti1 N1 C41 7.7(5) . .
O1 Ti1 N1 C41 -115.0(4) . .
N2 Ti1 N1 C41 126.7(4) . .
O2 Ti1 N1 C39 -177.8(3) . .
O1 Ti1 N1 C39 59.5(4) . .
N2 Ti1 N1 C39 -58.8(3) . .
C41 N1 C39 C40 57.6(6) . .
Ti1 N1 C39 C40 -117.8(4) . .
C39 N1 C41 C42 66.5(5) . .
Ti1 N1 C41 C42 -119.1(5) . .
O2 Ti1 N2 C43 109.7(4) . .
O1 Ti1 N2 C43 -125.1(4) . .
N1 Ti1 N2 C43 -8.1(4) . .
O2 Ti1 N2 C45 -67.2(4) . .
O1 Ti1 N2 C45 58.0(4) . .
N1 Ti1 N2 C45 175.0(3) . .
C45 N2 C43 C44 -61.6(5) . .
Ti1 N2 C43 C44 121.2(4) . .
C43 N2 C45 C46 -160.1(4) . .
Ti1 N2 C45 C46 17.3(5) . .
C10 C9 S3 C1 -162.7(5) . .
S1 C9 S3 C1 -58.8(3) . .
C2 C1 S3 C9 152.9(5) 2_566 .
C8 C1 S3 C9 -33.0(6) 2_566 .
S1 C1 S3 C9 57.6(3) . .
